data_1517276
loop_
_publ_author_name
'Chartrand, Daniel'
'Hanan, Garry S.'

_publ_section_title
;
 Optoelectronic properties and structural effects of the incremental
 addition of pyridyl moieties on a rhodium dimer.
;
_journal_issue 45
_journal_name_full 'The journal of physical chemistry. A'
_journal_page_first 10340
_journal_page_last 10352
_journal_paper_doi 10.1021/jp502243c
_journal_volume 118
_journal_year 2014
_chemical_compound_source 'Synthesized by the authors. See text'
_chemical_formula_moiety 'C96 H72 N12 Rh2, 4(H2 O)'
_chemical_formula_sum 'C96 H80 N12 O4 Rh2'
_chemical_formula_weight 1671.54
_chemical_name_systematic
;
tetra(N,N'-diphenyl-4-pyrid-4-ylbenzamidinate) dirhodium, 
tetrahydrate
;
_space_group_IT_number 70
_symmetry_cell_setting orthorhombic
_symmetry_space_group_name_Hall '-F 2uv 2vw'
_symmetry_space_group_name_H-M 'F d d d :2'
_atom_sites_solution_hydrogens geom
_atom_sites_solution_primary direct
_atom_sites_solution_secondary difmap
_audit_creation_method SHELXL-97
_cell_angle_alpha 90.00
_cell_angle_beta 90.00
_cell_angle_gamma 90.00
_cell_formula_units_Z 8
_cell_length_a 15.689(4)
_cell_length_b 30.833(8)
_cell_length_c 33.866(9)
_cell_measurement_reflns_used 5352
_cell_measurement_temperature 200
_cell_measurement_theta_max 22.20
_cell_measurement_theta_min 2.32
_cell_volume 16382(7)
_computing_cell_refinement 'SAINT V7.34A(Bruker AXS, 2006)'
_computing_data_collection 'APEX2  (Bruker AXS, 2006)'
_computing_data_reduction 'SAINT V7.34A(Bruker AXS, 2006)'
_computing_molecular_graphics 'SHELXTL v6.12 (Bruker AXS, 2001)'
_computing_publication_material 'UdMX (Maris, 2004)'
_computing_structure_refinement 'SHELXL97 (Sheldrick, 2008)'
_computing_structure_solution 'SHELXS97 (Sheldrick, 2008)'
_diffrn_ambient_temperature 200(2)
_diffrn_detector_area_resol_mean 8.3
_diffrn_measured_fraction_theta_full 0.999
_diffrn_measured_fraction_theta_max 0.999
_diffrn_measurement_device_type 'Bruker APEX II'
_diffrn_measurement_method \w
_diffrn_radiation_monochromator graphite
_diffrn_radiation_source 'X-ray Sealed tube'
_diffrn_radiation_type MoK\a
_diffrn_radiation_wavelength 0.71073
_diffrn_reflns_av_R_equivalents 0.134
_diffrn_reflns_av_sigmaI/netI 0.0686
_diffrn_reflns_limit_h_max 20
_diffrn_reflns_limit_h_min -20
_diffrn_reflns_limit_k_max 40
_diffrn_reflns_limit_k_min -40
_diffrn_reflns_limit_l_max 44
_diffrn_reflns_limit_l_min -43
_diffrn_reflns_number 83595
_diffrn_reflns_theta_full 27.54
_diffrn_reflns_theta_max 27.54
_diffrn_reflns_theta_min 1.58
_diffrn_standards_decay_% 5.3
_diffrn_standards_interval_time 900
_diffrn_standards_number 374
_exptl_absorpt_coefficient_mu 0.464
_exptl_absorpt_correction_T_max 0.9547
_exptl_absorpt_correction_T_min 0.7369
_exptl_absorpt_correction_type multi-scan
_exptl_absorpt_process_details 'Sadabs (Sheldrick, 1996)'
_exptl_crystal_colour red
_exptl_crystal_density_diffrn 1.355
_exptl_crystal_density_method 'not measured'
_exptl_crystal_description spearhead
_exptl_crystal_F_000 6896
_exptl_crystal_size_max 0.32
_exptl_crystal_size_mid 0.21
_exptl_crystal_size_min 0.10
_refine_diff_density_max 0.679
_refine_diff_density_min -0.344
_refine_diff_density_rms 0.058
_refine_ls_extinction_method none
_refine_ls_goodness_of_fit_ref 0.962
_refine_ls_hydrogen_treatment mixed
_refine_ls_matrix_type full
_refine_ls_number_parameters 284
_refine_ls_number_reflns 4726
_refine_ls_number_restraints 11
_refine_ls_restrained_S_all 0.962
_refine_ls_R_factor_all 0.0855
_refine_ls_R_factor_gt 0.0375
_refine_ls_shift/su_max 0.001
_refine_ls_shift/su_mean 0.000
_refine_ls_structure_factor_coef Fsqd
_refine_ls_weighting_details 'calc w=1/[\s^2^(Fo^2^)+(0.0230P)^2^+0.0000P] where P=(Fo^2^+2Fc^2^)/3'
_refine_ls_weighting_scheme calc
_refine_ls_wR_factor_gt 0.0659
_refine_ls_wR_factor_ref 0.0734
_reflns_number_gt 2639
_reflns_number_total 4726
_reflns_threshold_expression I>2\s(I)
_cod_data_source_file jp502243c_si_002.cif
_cod_data_source_block danie1
_cod_depositor_comments
;
The following automatic conversions were performed:

'_symmetry_cell_setting' value 'Orthorhombic' changed to
'orthorhombic' according to
/usr/data/users/saulius/crontab/automatic-downloads/rss-feeds/ACS/lib/dictionaries/cif_core.dic
dictionary named 'cif_core.dic' version 2.4.2 from 2011-04-26.

Automatic conversion script
Id: cif_fix_values 2281 2013-09-26 08:29:07Z andrius 

 Adding full bibliography for 1517273--1517276.cif.
;
_cod_original_sg_symbol_H-M Fddd
_cod_database_code 1517276

loop_
_symmetry_equiv_pos_as_xyz
'x, y, z'
'-x+3/4, -y+3/4, z'
'-x+3/4, y, -z+3/4'
'x, -y+3/4, -z+3/4'
'x, y+1/2, z+1/2'
'-x+3/4, -y+5/4, z+1/2'
'-x+3/4, y+1/2, -z+5/4'
'x, -y+5/4, -z+5/4'
'x+1/2, y, z+1/2'
'-x+5/4, -y+3/4, z+1/2'
'-x+5/4, y, -z+5/4'
'x+1/2, -y+3/4, -z+5/4'
'x+1/2, y+1/2, z'
'-x+5/4, -y+5/4, z'
'-x+5/4, y+1/2, -z+3/4'
'x+1/2, -y+5/4, -z+3/4'
'-x, -y, -z'
'x-3/4, y-3/4, -z'
'x-3/4, -y, z-3/4'
'-x, y-3/4, z-3/4'
'-x, -y+1/2, -z+1/2'
'x-3/4, y-1/4, -z+1/2'
'x-3/4, -y+1/2, z-1/4'
'-x, y-1/4, z-1/4'
'-x+1/2, -y, -z+1/2'
'x-1/4, y-3/4, -z+1/2'
'x-1/4, -y, z-1/4'
'-x+1/2, y-3/4, z-1/4'
'-x+1/2, -y+1/2, -z'
'x-1/4, y-1/4, -z'
'x-1/4, -y+1/2, z-3/4'
'-x+1/2, y-1/4, z-3/4'

loop_
_atom_site_label
_atom_site_type_symbol
_atom_site_fract_x
_atom_site_fract_y
_atom_site_fract_z
_atom_site_U_iso_or_equiv
_atom_site_adp_type
_atom_site_occupancy
_atom_site_symmetry_multiplicity
_atom_site_calc_flag
_atom_site_refinement_flags
_atom_site_disorder_group
Rh Rh 0.701600(19) 0.6250 0.1250 0.04048(10) Uani 1 2 d S .
N1 N 0.69709(14) 0.61805(7) 0.06479(6) 0.0424(6) Uani 1 1 d . .
N2 N 0.69731(14) 0.69088(7) 0.11896(6) 0.0425(6) Uani 1 1 d . .
N3 N 0.6250 0.6250 -0.20844(14) 0.133(3) Uani 1 2 d SD .
N4 N 0.6250 0.99214(12) 0.1250 0.0709(11) Uani 1 2 d SD .
C1 C 0.76774(19) 0.59672(10) 0.04691(8) 0.0465(8) Uani 1 1 d . .
C2 C 0.8479(2) 0.61542(11) 0.04947(9) 0.0616(9) Uani 1 1 d . .
H2 H 0.8544 0.6432 0.0613 0.074 Uiso 1 1 calc R .
C3 C 0.9188(2) 0.59376(13) 0.03486(10) 0.0766(11) Uani 1 1 d . .
H3 H 0.9732 0.6073 0.0360 0.092 Uiso 1 1 calc R .
C4 C 0.9114(2) 0.55310(13) 0.01876(10) 0.0741(11) Uani 1 1 d . .
H4 H 0.9605 0.5380 0.0097 0.089 Uiso 1 1 calc R .
C5 C 0.8317(2) 0.53448(11) 0.01595(9) 0.0639(9) Uani 1 1 d U .
H5 H 0.8257 0.5066 0.0044 0.077 Uiso 1 1 calc R .
C6 C 0.7603(2) 0.55612(10) 0.02983(8) 0.0513(8) Uani 1 1 d U .
H6 H 0.7058 0.5430 0.0276 0.062 Uiso 1 1 calc R .
C7 C 0.6250 0.6250 0.04504(10) 0.0418(9) Uani 1 2 d S .
C8 C 0.6250 0.6250 0.00075(10) 0.0429(9) Uani 1 2 d S .
C9 C 0.68375(18) 0.64931(9) -0.01994(8) 0.0501(8) Uani 1 1 d . .
H9 H 0.7254 0.6657 -0.0061 0.060 Uiso 1 1 calc R .
C10 C 0.68229(19) 0.64987(10) -0.06085(8) 0.0546(8) Uani 1 1 d . .
H10 H 0.7215 0.6677 -0.0747 0.065 Uiso 1 1 calc R .
C11 C 0.6250 0.6250 -0.08181(10) 0.0481(10) Uani 1 2 d S .
C12 C 0.6250 0.6250 -0.12563(12) 0.0607(11) Uani 1 2 d S .
C13 C 0.6106(2) 0.66255(13) -0.14656(9) 0.0817(11) Uani 1 1 d U .
H13 H 0.6017 0.6893 -0.1333 0.098 Uiso 1 1 calc R .
C14 C 0.6095(3) 0.66037(18) -0.18775(12) 0.1165(18) Uani 1 1 d U .
H14 H 0.5968 0.6862 -0.2019 0.140 Uiso 1 1 calc R .
C15 C 0.76810(18) 0.71072(9) 0.10030(8) 0.0456(7) Uani 1 1 d . .
C16 C 0.84703(19) 0.70984(10) 0.11852(9) 0.0624(9) Uani 1 1 d . .
H16 H 0.8521 0.6991 0.1447 0.075 Uiso 1 1 calc R .
C17 C 0.9182(2) 0.72444(12) 0.09878(11) 0.0769(11) Uani 1 1 d . .
H17 H 0.9720 0.7239 0.1116 0.092 Uiso 1 1 calc R .
C18 C 0.9127(2) 0.73974(12) 0.06084(11) 0.0766(11) Uani 1 1 d . .
H18 H 0.9621 0.7496 0.0473 0.092 Uiso 1 1 calc R .
C19 C 0.8345(2) 0.74055(11) 0.04276(10) 0.0691(10) Uani 1 1 d . .
H19 H 0.8296 0.7511 0.0165 0.083 Uiso 1 1 calc R .
C20 C 0.7632(2) 0.72626(9) 0.06226(9) 0.0545(8) Uani 1 1 d . .
H20 H 0.7095 0.7271 0.0493 0.065 Uiso 1 1 calc R .
C21 C 0.6250 0.71271(12) 0.1250 0.0422(9) Uani 1 2 d S .
C22 C 0.6250 0.76137(12) 0.1250 0.0433(9) Uani 1 2 d S .
C23 C 0.57777(18) 0.78445(10) 0.09769(8) 0.0517(8) Uani 1 1 d . .
H23 H 0.5437 0.7693 0.0790 0.062 Uiso 1 1 calc R .
C24 C 0.57955(18) 0.82920(11) 0.09720(8) 0.0531(8) Uani 1 1 d . .
H24 H 0.5488 0.8442 0.0773 0.064 Uiso 1 1 calc R .
C25 C 0.6250 0.85299(13) 0.1250 0.0466(10) Uani 1 2 d S .
C26 C 0.6250 0.90049(13) 0.1250 0.0504(10) Uani 1 2 d S .
C27 C 0.6239(2) 0.92422(10) 0.09045(8) 0.0630(8) Uani 1 1 d . .
H27 H 0.6242 0.9097 0.0657 0.076 Uiso 1 1 calc R .
C28 C 0.6222(2) 0.96917(11) 0.09175(9) 0.0712(9) Uani 1 1 d . .
H28 H 0.6190 0.9845 0.0675 0.085 Uiso 1 1 calc R .
O1 O 0.6053(5) 0.56616(18) -0.28140(17) 0.126(2) Uani 0.50 1 d PD .
H1A H 0.605(6) 0.5882(10) -0.2668(10) 0.188 Uiso 0.50 1 d PD .
H1B H 0.611(8) 0.5769(18) -0.3041(8) 0.188 Uiso 0.50 1 d PD .
O2 O 0.6173(9) 1.0841(2) 0.1049(3) 0.210(5) Uani 0.50 1 d PD -1
H2A H 0.640(12) 1.0660(11) 0.120(5) 0.316 Uiso 0.50 1 d PD -1
H2B H 0.647(3) 1.1067(10) 0.1068(17) 0.316 Uiso 0.50 1 d PD -1

loop_
_atom_site_aniso_label
_atom_site_aniso_U_11
_atom_site_aniso_U_22
_atom_site_aniso_U_33
_atom_site_aniso_U_23
_atom_site_aniso_U_13
_atom_site_aniso_U_12
Rh 0.03656(18) 0.0521(2) 0.03276(16) -0.00022(19) 0.000 0.000
N1 0.0366(13) 0.0561(17) 0.0343(12) -0.0012(12) 0.0019(11) 0.0017(12)
N2 0.0368(13) 0.0524(14) 0.0383(14) 0.0023(12) 0.0009(11) -0.0018(12)
N3 0.083(4) 0.275(9) 0.041(3) 0.000 0.000 -0.010(5)
N4 0.075(3) 0.064(3) 0.074(3) 0.000 0.021(3) 0.000
C1 0.0430(19) 0.060(2) 0.0361(17) 0.0034(15) 0.0009(14) 0.0029(16)
C2 0.048(2) 0.074(2) 0.063(2) -0.0074(18) 0.0060(16) 0.0035(18)
C3 0.042(2) 0.098(3) 0.089(3) -0.003(2) 0.0102(19) 0.000(2)
C4 0.063(3) 0.096(3) 0.064(2) -0.012(2) 0.014(2) 0.020(2)
C5 0.073(3) 0.073(2) 0.0458(19) -0.0103(17) -0.0009(18) 0.014(2)
C6 0.052(2) 0.063(2) 0.0394(17) -0.0032(15) 0.0006(14) 0.0052(16)
C7 0.039(2) 0.049(2) 0.038(2) 0.000 0.000 -0.002(2)
C8 0.040(2) 0.055(2) 0.034(2) 0.000 0.000 0.007(2)
C9 0.050(2) 0.063(2) 0.0373(17) -0.0024(15) -0.0007(14) -0.0086(15)
C10 0.054(2) 0.067(2) 0.0426(18) 0.0056(16) 0.0075(15) -0.0090(16)
C11 0.048(2) 0.063(3) 0.034(2) 0.000 0.000 0.003(3)
C12 0.053(3) 0.088(3) 0.041(2) 0.000 0.000 -0.010(3)
C13 0.074(3) 0.120(3) 0.051(2) 0.023(2) -0.0024(19) -0.012(2)
C14 0.074(3) 0.212(6) 0.063(3) 0.052(3) -0.002(3) -0.013(4)
C15 0.0421(19) 0.0516(19) 0.0430(18) 0.0010(15) 0.0035(15) -0.0019(15)
C16 0.047(2) 0.083(2) 0.056(2) 0.0107(18) 0.0016(17) -0.0113(17)
C17 0.045(2) 0.109(3) 0.077(3) 0.013(2) -0.0051(19) -0.019(2)
C18 0.057(2) 0.095(3) 0.078(3) 0.019(2) 0.017(2) -0.013(2)
C19 0.063(2) 0.086(3) 0.058(2) 0.0209(19) 0.0078(19) -0.006(2)
C20 0.048(2) 0.067(2) 0.0484(19) 0.0087(16) 0.0008(16) -0.0028(17)
C21 0.044(3) 0.051(3) 0.032(2) 0.000 -0.006(2) 0.000
C22 0.037(2) 0.054(3) 0.038(2) 0.000 0.003(2) 0.000
C23 0.054(2) 0.055(2) 0.0467(18) -0.0022(16) -0.0040(15) 0.0010(16)
C24 0.051(2) 0.063(2) 0.0449(18) 0.0074(16) 0.0004(15) 0.0053(17)
C25 0.046(2) 0.054(3) 0.040(2) 0.000 0.006(3) 0.000
C26 0.049(3) 0.053(3) 0.049(3) 0.000 0.006(3) 0.000
C27 0.071(2) 0.062(2) 0.056(2) -0.0006(16) 0.014(2) 0.000(2)
C28 0.082(3) 0.065(2) 0.066(2) 0.0082(18) 0.018(2) -0.002(2)
O1 0.161(6) 0.118(4) 0.098(4) -0.015(3) -0.023(5) -0.033(5)
O2 0.304(13) 0.117(5) 0.210(10) -0.002(5) -0.013(13) 0.011(8)

loop_
_atom_type_symbol
_atom_type_description
_atom_type_scat_dispersion_real
_atom_type_scat_dispersion_imag
_atom_type_scat_source
C C 0.0033 0.0016 'International Tables Vol C Tables 4.2.6.8 and 6.1.1.4'
H H 0.0000 0.0000 'International Tables Vol C Tables 4.2.6.8 and 6.1.1.4'
N N 0.0061 0.0033 'International Tables Vol C Tables 4.2.6.8 and 6.1.1.4'
Rh Rh -1.1178 0.9187 'International Tables Vol C Tables 4.2.6.8 and 6.1.1.4'
O O 0.0106 0.0060 'International Tables Vol C Tables 4.2.6.8 and 6.1.1.4'

loop_
_geom_angle_atom_site_label_1
_geom_angle_atom_site_label_2
_geom_angle_atom_site_label_3
_geom_angle
_geom_angle_site_symmetry_1
_geom_angle_site_symmetry_3
N2 Rh N2 176.22(12) 8_554 .
N2 Rh N1 89.68(9) 8_554 .
N2 Rh N1 90.18(9) . .
N2 Rh N1 90.19(9) 8_554 8_554
N2 Rh N1 89.68(9) . 8_554
N1 Rh N1 176.05(12) . 8_554
N2 Rh Rh 88.11(6) 8_554 14
N2 Rh Rh 88.11(6) . 14
N1 Rh Rh 88.02(6) . 14
N1 Rh Rh 88.02(6) 8_554 14
C7 N1 C1 121.5(2) . .
C7 N1 Rh 120.79(19) . .
C1 N1 Rh 116.36(17) . .
C21 N2 C15 121.1(2) . .
C21 N2 Rh 120.9(2) . .
C15 N2 Rh 116.63(18) . .
C14 N3 C14 115.8(6) 14 .
C28 N4 C28 115.7(4) . 11_554
C6 C1 C2 118.6(3) . .
C6 C1 N1 122.0(3) . .
C2 C1 N1 119.2(3) . .
C1 C2 C3 120.3(3) . .
C1 C2 H2 119.8 . .
C3 C2 H2 119.8 . .
C4 C3 C2 120.9(3) . .
C4 C3 H3 119.6 . .
C2 C3 H3 119.6 . .
C3 C4 C5 119.0(3) . .
C3 C4 H4 120.5 . .
C5 C4 H4 120.5 . .
C4 C5 C6 120.6(3) . .
C4 C5 H5 119.7 . .
C6 C5 H5 119.7 . .
C1 C6 C5 120.6(3) . .
C1 C6 H6 119.7 . .
C5 C6 H6 119.7 . .
N1 C7 N1 119.7(3) 14 .
N1 C7 C8 120.16(16) 14 .
N1 C7 C8 120.16(16) . .
C9 C8 C9 118.9(3) . 14
C9 C8 C7 120.53(17) . .
C9 C8 C7 120.53(17) 14 .
C8 C9 C10 120.2(3) . .
C8 C9 H9 119.9 . .
C10 C9 H9 119.9 . .
C11 C10 C9 121.2(3) . .
C11 C10 H10 119.4 . .
C9 C10 H10 119.4 . .
C10 C11 C10 118.0(4) 14 .
C10 C11 C12 121.00(18) 14 .
C10 C11 C12 121.00(18) . .
C13 C12 C13 118.0(4) 14 .
C13 C12 C11 121.0(2) 14 .
C13 C12 C11 121.0(2) . .
C12 C13 C14 118.4(4) . .
C12 C13 H13 120.8 . .
C14 C13 H13 120.8 . .
N3 C14 C13 124.6(5) . .
N3 C14 H14 117.7 . .
C13 C14 H14 117.7 . .
C20 C15 C16 118.3(3) . .
C20 C15 N2 121.6(3) . .
C16 C15 N2 119.6(3) . .
C17 C16 C15 120.2(3) . .
C17 C16 H16 119.9 . .
C15 C16 H16 119.9 . .
C18 C17 C16 121.1(3) . .
C18 C17 H17 119.5 . .
C16 C17 H17 119.5 . .
C17 C18 C19 118.8(3) . .
C17 C18 H18 120.6 . .
C19 C18 H18 120.6 . .
C20 C19 C18 120.6(3) . .
C20 C19 H19 119.7 . .
C18 C19 H19 119.7 . .
C19 C20 C15 121.1(3) . .
C19 C20 H20 119.4 . .
C15 C20 H20 119.4 . .
N2 C21 N2 119.4(3) . 11_554
N2 C21 C22 120.27(17) . .
N2 C21 C22 120.28(17) 11_554 .
C23 C22 C23 118.0(4) 11_554 .
C23 C22 C21 120.99(19) 11_554 .
C23 C22 C21 120.99(19) . .
C24 C23 C22 120.8(3) . .
C24 C23 H23 119.6 . .
C22 C23 H23 119.6 . .
C23 C24 C25 122.0(3) . .
C23 C24 H24 119.0 . .
C25 C24 H24 119.0 . .
C24 C25 C24 116.3(4) . 11_554
C24 C25 C26 121.85(19) . .
C24 C25 C26 121.85(19) 11_554 .
C27 C26 C27 116.0(4) . 11_554
C27 C26 C25 122.01(19) . .
C27 C26 C25 122.01(19) 11_554 .
C26 C27 C28 120.2(3) . .
C26 C27 H27 119.9 . .
C28 C27 H27 119.9 . .
N4 C28 C27 123.9(3) . .
N4 C28 H28 118.0 . .
C27 C28 H28 118.0 . .
H1A O1 H1B 103(2) . .
H2A O2 H2B 105(2) . .

loop_
_geom_bond_atom_site_label_1
_geom_bond_atom_site_label_2
_geom_bond_distance
_geom_bond_site_symmetry_2
Rh N2 2.043(2) 8_554
Rh N2 2.043(2) .
Rh N1 2.051(2) .
Rh N1 2.052(2) 8_554
Rh Rh 2.4035(9) 14
N1 C7 1.331(3) .
N1 C1 1.424(3) .
N2 C21 1.335(3) .
N2 C15 1.417(3) .
N3 C14 1.319(5) 14
N3 C14 1.319(5) .
N4 C28 1.331(3) .
N4 C28 1.331(3) 11_554
C1 C6 1.384(4) .
C1 C2 1.386(4) .
C2 C3 1.389(4) .
C2 H2 0.9500 .
C3 C4 1.372(4) .
C3 H3 0.9500 .
C4 C5 1.380(4) .
C4 H4 0.9500 .
C5 C6 1.386(4) .
C5 H5 0.9500 .
C6 H6 0.9500 .
C7 N1 1.331(3) 14
C7 C8 1.500(5) .
C8 C9 1.379(3) .
C8 C9 1.379(3) 14
C9 C10 1.386(4) .
C9 H9 0.9500 .
C10 C11 1.378(3) .
C10 H10 0.9500 .
C11 C10 1.378(3) 14
C11 C12 1.484(5) .
C12 C13 1.376(4) 14
C12 C13 1.376(4) .
C13 C14 1.397(5) .
C13 H13 0.9500 .
C14 H14 0.9500 .
C15 C20 1.377(4) .
C15 C16 1.384(4) .
C16 C17 1.377(4) .
C16 H16 0.9500 .
C17 C18 1.371(4) .
C17 H17 0.9500 .
C18 C19 1.372(4) .
C18 H18 0.9500 .
C19 C20 1.372(4) .
C19 H19 0.9500 .
C20 H20 0.9500 .
C21 N2 1.335(3) 11_554
C21 C22 1.500(5) .
C22 C23 1.382(3) 11_554
C22 C23 1.382(3) .
C23 C24 1.380(4) .
C23 H23 0.9500 .
C24 C25 1.390(3) .
C24 H24 0.9500 .
C25 C24 1.390(3) 11_554
C25 C26 1.464(5) .
C26 C27 1.380(3) .
C26 C27 1.380(3) 11_554
C27 C28 1.387(4) .
C27 H27 0.9500 .
C28 H28 0.9500 .
O1 H1A 0.842(5) .
O1 H1B 0.842(5) .
O2 H2A 0.840(5) .
O2 H2B 0.841(5) .

loop_
_geom_hbond_atom_site_label_D
_geom_hbond_atom_site_label_H
_geom_hbond_atom_site_label_A
_geom_hbond_distance_DH
_geom_hbond_distance_HA
_geom_hbond_distance_DA
_geom_hbond_angle_DHA
_geom_hbond_site_symmetry_A
_geom_hbond_publ_flag
O1 H1A N3 0.841(5) 2.29(1) 3.081(6) 155(3) . y
O1 H1B O2 0.842(5) 1.77(2) 2.58(1) 164(7) 15_544 y
O2 H2A N4 0.839(5) 2.30(1) 2.920(4) 131(2) . y
O2 H2B O2 0.841(5) 1.84(4) 2.53(1) 139(6) 14_565 y
O2 H2B O2 0.841(5) 2.30(1) 2.87(1) 126(2) 8_564 y

loop_
_geom_torsion_atom_site_label_1
_geom_torsion_atom_site_label_2
_geom_torsion_atom_site_label_3
_geom_torsion_atom_site_label_4
_geom_torsion
_geom_torsion_site_symmetry_1
_geom_torsion_site_symmetry_4
N2 Rh N1 C7 102.44(16) 8_554 .
N2 Rh N1 C7 -73.78(16) . .
Rh Rh N1 C7 14.32(15) 14 .
N2 Rh N1 C1 -64.3(2) 8_554 .
N2 Rh N1 C1 119.5(2) . .
Rh Rh N1 C1 -152.41(19) 14 .
N1 Rh N2 C21 101.70(15) . .
N1 Rh N2 C21 -74.35(15) 8_554 .
Rh Rh N2 C21 13.68(14) 14 .
N1 Rh N2 C15 -65.36(19) . .
N1 Rh N2 C15 118.59(19) 8_554 .
Rh Rh N2 C15 -153.38(19) 14 .
C7 N1 C1 C6 -55.2(3) . .
Rh N1 C1 C6 111.4(3) . .
C7 N1 C1 C2 130.2(3) . .
Rh N1 C1 C2 -63.2(3) . .
C6 C1 C2 C3 0.4(5) . .
N1 C1 C2 C3 175.2(3) . .
C1 C2 C3 C4 -1.9(5) . .
C2 C3 C4 C5 2.3(5) . .
C3 C4 C5 C6 -1.2(5) . .
C2 C1 C6 C5 0.6(4) . .
N1 C1 C6 C5 -174.0(2) . .
C4 C5 C6 C1 -0.3(5) . .
C1 N1 C7 N1 158.8(3) . 14
Rh N1 C7 N1 -7.29(8) . 14
C1 N1 C7 C8 -21.2(3) . .
Rh N1 C7 C8 172.71(8) . .
N1 C7 C8 C9 130.15(18) 14 .
N1 C7 C8 C9 -49.84(18) . .
N1 C7 C8 C9 -49.85(18) 14 14
N1 C7 C8 C9 130.16(18) . 14
C9 C8 C9 C10 1.3(2) 14 .
C7 C8 C9 C10 -178.7(2) . .
C8 C9 C10 C11 -2.7(4) . .
C9 C10 C11 C10 1.4(2) . 14
C9 C10 C11 C12 -178.6(2) . .
C10 C11 C12 C13 -60.5(2) 14 14
C10 C11 C12 C13 119.5(2) . 14
C10 C11 C12 C13 119.5(2) 14 .
C10 C11 C12 C13 -60.5(2) . .
C13 C12 C13 C14 1.4(3) 14 .
C11 C12 C13 C14 -178.6(3) . .
C14 N3 C14 C13 1.6(3) 14 .
C12 C13 C14 N3 -3.1(6) . .
C21 N2 C15 C20 -61.3(3) . .
Rh N2 C15 C20 105.8(3) . .
C21 N2 C15 C16 126.9(3) . .
Rh N2 C15 C16 -66.1(3) . .
C20 C15 C16 C17 0.3(5) . .
N2 C15 C16 C17 172.4(3) . .
C15 C16 C17 C18 -0.5(5) . .
C16 C17 C18 C19 0.4(6) . .
C17 C18 C19 C20 -0.1(5) . .
C18 C19 C20 C15 -0.1(5) . .
C16 C15 C20 C19 0.0(5) . .
N2 C15 C20 C19 -171.9(3) . .
C15 N2 C21 N2 159.5(3) . 11_554
Rh N2 C21 N2 -6.99(7) . 11_554
C15 N2 C21 C22 -20.5(3) . .
Rh N2 C21 C22 173.01(7) . .
N2 C21 C22 C23 -61.51(17) . 11_554
N2 C21 C22 C23 118.49(17) 11_554 11_554
N2 C21 C22 C23 118.49(17) . .
N2 C21 C22 C23 -61.51(17) 11_554 .
C23 C22 C23 C24 1.56(19) 11_554 .
C21 C22 C23 C24 -178.44(19) . .
C22 C23 C24 C25 -3.2(4) . .
C23 C24 C25 C24 1.6(2) . 11_554
C23 C24 C25 C26 -178.4(2) . .
C24 C25 C26 C27 -36.3(2) . .
C24 C25 C26 C27 143.7(2) 11_554 .
C24 C25 C26 C27 143.7(2) . 11_554
C24 C25 C26 C27 -36.3(2) 11_554 11_554
C27 C26 C27 C28 -1.2(2) 11_554 .
C25 C26 C27 C28 178.8(2) . .
C28 N4 C28 C27 -1.3(3) 11_554 .
C26 C27 C28 N4 2.7(5) . .
